data_2220527
loop_
_publ_author_name
'Arslan, Hakan'
'VanDerveer, Don'
'Demir, Serpil'
'\"Ozdemir, \.Ismail'
'\,Cetinkaya, Bekir'

_publ_section_title
;
 1-(4-<i>tert</i>-Butylbenzyl)-3-(3,4,5-trimethoxybenzyl)benzimidazolium
 bromide monohydrate
;
_journal_coeditor_code HG2459
_journal_issue 1
_journal_name_full 'Acta Crystallographica Section E'
_journal_page_first o208
_journal_page_last o209
_journal_paper_doi 10.1107/S1600536808043250
_journal_volume 65
_journal_year 2009
_chemical_formula_iupac 'C28 H33 N2 O3 + , Br - , H2 O'
_chemical_formula_moiety 'C28 H33 N2 O3 + , Br - , H2 O'
_chemical_formula_sum 'C28 H35 Br N2 O4'
_chemical_formula_weight 543.49
_chemical_name_systematic
;1-(4-<i>tert</i>-Butylbenzyl)-3-(3,4,5-trimethoxybenzyl)benzimidazolium
 bromide monohydrate
;
_space_group_IT_number 2
_symmetry_cell_setting triclinic
_symmetry_space_group_name_Hall '-P 1'
_symmetry_space_group_name_H-M 'P -1'
_atom_sites_solution_hydrogens geom
_atom_sites_solution_primary direct
_atom_sites_solution_secondary difmap
_audit_creation_method SHELXL-97
_cell_angle_alpha 109.79(3)
_cell_angle_beta 90.70(3)
_cell_angle_gamma 103.57(3)
_cell_formula_units_Z 2
_cell_length_a 10.389(2)
_cell_length_b 10.436(2)
_cell_length_c 14.038(3)
_cell_measurement_reflns_used 4659
_cell_measurement_temperature 298(2)
_cell_measurement_theta_max 26.4098
_cell_measurement_theta_min 3.2180
_cell_volume 1385.1(6)
_computing_cell_refinement 'CrystalClear (Rigaku/MSC, 2001)'
_computing_data_collection 'CrystalClear (Rigaku/MSC, 2001)'
_computing_data_reduction 'CrystalClear (Rigaku/MSC, 2001)'
_computing_molecular_graphics 'SHELXTL (Sheldrick, 2008) and Mercury (Macrae <i>et al.</i>,  2006)'
_computing_publication_material 'SHELXTL (Sheldrick, 2008)'
_computing_structure_refinement 'SHELXTL (Sheldrick, 2008)'
_computing_structure_solution 'SHELXTL (Sheldrick, 2008)'
_diffrn_ambient_temperature 298(2)
_diffrn_detector_area_resol_mean 14.6306
_diffrn_measured_fraction_theta_full 0.988
_diffrn_measured_fraction_theta_max 0.988
_diffrn_measurement_device
;
Mercury CCD
;
_diffrn_measurement_method '\w scans'
_diffrn_radiation_monochromator 'Graphite Monochromator'
_diffrn_radiation_source 'Sealed Tube'
_diffrn_radiation_type MoK\a
_diffrn_radiation_wavelength 0.71073
_diffrn_reflns_av_R_equivalents 0.0223
_diffrn_reflns_av_sigmaI/netI 0.0254
_diffrn_reflns_limit_h_max 12
_diffrn_reflns_limit_h_min -12
_diffrn_reflns_limit_k_max 12
_diffrn_reflns_limit_k_min -12
_diffrn_reflns_limit_l_max 16
_diffrn_reflns_limit_l_min -16
_diffrn_reflns_number 11938
_diffrn_reflns_reduction_process 'Lp corrections applied'
_diffrn_reflns_theta_full 25.04
_diffrn_reflns_theta_max 25.04
_diffrn_reflns_theta_min 3.22
_diffrn_standards_decay_% 0
_diffrn_standards_interval_count 0
_diffrn_standards_interval_time 0
_diffrn_standards_number 0
_exptl_absorpt_coefficient_mu 1.518
_exptl_absorpt_correction_T_max 0.6728
_exptl_absorpt_correction_T_min 0.5135
_exptl_absorpt_correction_type multi-scan
_exptl_absorpt_process_details
;
(REQAB; Jacobson, 1998)
;
_exptl_crystal_colour colorless
_exptl_crystal_density_diffrn 1.303
_exptl_crystal_density_method 'not measured'
_exptl_crystal_description rod
_exptl_crystal_F_000 568
_exptl_crystal_size_max 0.48
_exptl_crystal_size_mid 0.29
_exptl_crystal_size_min 0.26
_refine_diff_density_max 0.309
_refine_diff_density_min -0.545
_refine_ls_extinction_method none
_refine_ls_goodness_of_fit_ref 1.077
_refine_ls_hydrogen_treatment mixed
_refine_ls_matrix_type full
_refine_ls_number_parameters 328
_refine_ls_number_reflns 4860
_refine_ls_number_restraints 2
_refine_ls_restrained_S_all 1.077
_refine_ls_R_factor_all 0.0547
_refine_ls_R_factor_gt 0.0417
_refine_ls_shift/su_max 0.001
_refine_ls_shift/su_mean 0.000
_refine_ls_structure_factor_coef Fsqd
_refine_ls_weighting_details 'calc w=1/[\s^2^(Fo^2^)+(0.0505P)^2^+0.6557P] where P=(Fo^2^+2Fc^2^)/3'
_refine_ls_weighting_scheme calc
_refine_ls_wR_factor_gt 0.1015
_refine_ls_wR_factor_ref 0.1124
_reflns_number_gt 3921
_reflns_number_total 4860
_reflns_threshold_expression >2sigma(I)
_cod_data_source_file hg2459.cif
_cod_data_source_block I
_cod_depositor_comments
;
The following automatic conversions were performed:
'_symmetry_cell_setting' value 'Triclinic' changed to 'triclinic'
according to '/home/saulius/struct/CIF-dictionaries/cif_core.dic'
dictionary named 'cif_core.dic' version 2.4.1 from 2010-06-29.

Automatic conversion script
Id: cif_fix_enum 1527 2010-12-29 10:47:43Z saulius 

The following automatic conversions were performed:

'_symmetry_cell_setting' value 'Triclinic' changed to 'triclinic'
according to /home/saulius/struct/CIF-dictionaries/cif_core.dic
dictionary named 'cif_core.dic' version 2.4.1 from 2010-06-29.

Automatic conversion script
Id: cif_fix_values 1715 2011-07-08 13:25:40Z adriana 
;
_cod_original_sg_symbol_H-M P-1
_cod_database_code 2220527
_cod_database_fobs_code 2220527

loop_
_symmetry_equiv_pos_as_xyz
'x, y, z'
'-x, -y, -z'

loop_
_atom_site_type_symbol
_atom_site_label
_atom_site_fract_x
_atom_site_fract_y
_atom_site_fract_z
_atom_site_U_iso_or_equiv
_atom_site_adp_type
_atom_site_calc_flag
_atom_site_refinement_flags
_atom_site_occupancy
_atom_site_disorder_assembly
_atom_site_disorder_group
Br Br1 0.75295(3) 0.93707(4) 0.51515(3) 0.06917(15) Uani d . 1 . .
N N1 0.8315(2) 0.5830(2) 0.57685(15) 0.0384(5) Uani d . 1 . .
N N2 1.0326(2) 0.7189(2) 0.62364(16) 0.0407(5) Uani d . 1 . .
C C1 0.9118(3) 0.7064(3) 0.5843(2) 0.0439(6) Uani d . 1 . .
H H1 0.8858 0.7766 0.5640 0.053 Uiso calc R 1 . .
C C2 1.0322(2) 0.5974(2) 0.64403(18) 0.0363(5) Uani d . 1 . .
C C3 1.1313(3) 0.5558(3) 0.6834(2) 0.0497(7) Uani d . 1 . .
H H3 1.2196 0.6159 0.7050 0.060 Uiso calc R 1 . .
C C4 1.0966(3) 0.4233(3) 0.6901(2) 0.0609(8) Uani d . 1 . .
H H4 1.1626 0.3902 0.7168 0.073 Uiso calc R 1 . .
C C5 0.9681(3) 0.3364(3) 0.6591(2) 0.0573(7) Uani d . 1 . .
H H5 0.9483 0.2449 0.6650 0.069 Uiso calc R 1 . .
C C6 0.8695(3) 0.3772(3) 0.6207(2) 0.0449(6) Uani d . 1 . .
H H6 0.7811 0.3170 0.5997 0.054 Uiso calc R 1 . .
C C7 0.9039(2) 0.5104(2) 0.61354(18) 0.0351(5) Uani d . 1 . .
C C8 0.6876(2) 0.5379(3) 0.5428(2) 0.0454(6) Uani d . 1 . .
H H8A 0.6617 0.4377 0.5084 0.054 Uiso calc R 1 . .
H H8B 0.6699 0.5814 0.4955 0.054 Uiso calc R 1 . .
C C9 0.6061(2) 0.5776(3) 0.6319(2) 0.0438(6) Uani d . 1 . .
C C10 0.5443(3) 0.4785(3) 0.6729(2) 0.0456(6) Uani d . 1 . .
H H10 0.5523 0.3835 0.6449 0.055 Uiso calc R 1 . .
C C11 0.4705(3) 0.5178(3) 0.7550(2) 0.0521(7) Uani d . 1 . .
C C12 0.4583(3) 0.6547(3) 0.7952(2) 0.0537(7) Uani d . 1 . .
C C13 0.5222(3) 0.7534(3) 0.7543(2) 0.0553(7) Uani d . 1 . .
C C14 0.5963(3) 0.7155(3) 0.6720(2) 0.0508(7) Uani d . 1 . .
H H14 0.6399 0.7839 0.6435 0.061 Uiso calc R 1 . .
C C15 0.4234(4) 0.2906(4) 0.7695(3) 0.0873(12) Uani d . 1 . .
H H15A 0.3873 0.2414 0.6998 0.131 Uiso calc R 1 . .
H H15B 0.3783 0.2416 0.8112 0.131 Uiso calc R 1 . .
H H15C 0.5166 0.2951 0.7756 0.131 Uiso calc R 1 . .
C C16 0.4304(4) 0.7401(6) 0.9699(3) 0.1083(17) Uani d . 1 . .
H H16A 0.4738 0.6735 0.9805 0.162 Uiso calc R 1 . .
H H16B 0.3620 0.7526 1.0150 0.162 Uiso calc R 1 . .
H H16C 0.4944 0.8286 0.9835 0.162 Uiso calc R 1 . .
C C17 0.5773(7) 0.9936(4) 0.7672(4) 0.119(2) Uani d . 1 . .
H H17A 0.6705 0.9984 0.7736 0.179 Uiso calc R 1 . .
H H17B 0.5622 1.0823 0.8082 0.179 Uiso calc R 1 . .
H H17C 0.5478 0.9731 0.6973 0.179 Uiso calc R 1 . .
C C18 1.1457(3) 0.8450(3) 0.6461(2) 0.0536(7) Uani d . 1 . .
H H18A 1.1451 0.8826 0.5925 0.064 Uiso calc R 1 . .
H H18B 1.2277 0.8182 0.6483 0.064 Uiso calc R 1 . .
C C19 1.1387(3) 0.9570(3) 0.7460(2) 0.0450(6) Uani d . 1 . .
C C20 1.0657(4) 1.0516(3) 0.7490(2) 0.0671(9) Uani d . 1 . .
H H20 1.0205 1.0466 0.6873 0.081 Uiso calc R 1 . .
C C21 1.0563(4) 1.1546(3) 0.8403(2) 0.0677(9) Uani d . 1 . .
H H21 1.0048 1.2198 0.8403 0.081 Uiso calc R 1 . .
C C22 1.1192(3) 1.1659(3) 0.9317(2) 0.0452(6) Uani d . 1 . .
C C23 1.1931(3) 1.0704(3) 0.9268(2) 0.0532(7) Uani d . 1 . .
H H23 1.2390 1.0752 0.9883 0.064 Uiso calc R 1 . .
C C24 1.2033(3) 0.9667(3) 0.8350(2) 0.0533(7) Uani d . 1 . .
H H24 1.2558 0.9019 0.8342 0.064 Uiso calc R 1 . .
C C25 1.1111(3) 1.2836(3) 1.0308(2) 0.0591(8) Uani d . 1 . .
C C26 0.9702(4) 1.3046(5) 1.0365(3) 0.0903(13) Uani d . 1 . .
H H26A 0.9665 1.3779 1.0993 0.135 Uiso calc R 1 . .
H H26B 0.9085 1.2186 1.0334 0.135 Uiso calc R 1 . .
H H26C 0.9472 1.3306 0.9804 0.135 Uiso calc R 1 . .
C C27 1.2089(5) 1.4190(4) 1.0328(4) 0.1013(15) Uani d . 1 . .
H H27A 1.2976 1.4066 1.0315 0.152 Uiso calc R 1 . .
H H27B 1.2037 1.4947 1.0937 0.152 Uiso calc R 1 . .
H H27C 1.1868 1.4408 0.9745 0.152 Uiso calc R 1 . .
C C28 1.1443(4) 1.2485(5) 1.1241(3) 0.0840(11) Uani d . 1 . .
H H28A 1.2353 1.2435 1.1266 0.126 Uiso calc R 1 . .
H H28B 1.0870 1.1594 1.1196 0.126 Uiso calc R 1 . .
H H28C 1.1315 1.3204 1.1846 0.126 Uiso calc R 1 . .
O O1 0.4055(2) 0.4294(3) 0.80195(18) 0.0717(6) Uani d . 1 . .
O O2 0.3740(2) 0.6898(3) 0.86948(17) 0.0741(7) Uani d . 1 . .
O O3 0.5058(3) 0.8868(3) 0.8002(2) 0.0870(8) Uani d . 1 . .
O O4 0.5832(3) 0.1696(3) 0.4946(3) 0.0969(10) Uani d D 1 . .
H H4A 0.499(2) 0.144(6) 0.501(4) 0.145 Uiso d D 1 . .
H H4B 0.623(5) 0.107(5) 0.501(4) 0.145 Uiso d D 1 . .

loop_
_atom_site_aniso_label
_atom_site_aniso_U_11
_atom_site_aniso_U_22
_atom_site_aniso_U_33
_atom_site_aniso_U_12
_atom_site_aniso_U_13
_atom_site_aniso_U_23
Br1 0.0556(2) 0.0784(2) 0.0980(3) 0.02072(16) 0.01227(17) 0.0592(2)
N1 0.0361(11) 0.0451(11) 0.0394(12) 0.0158(9) 0.0067(9) 0.0176(9)
N2 0.0412(12) 0.0386(11) 0.0437(12) 0.0106(9) 0.0121(9) 0.0156(9)
C1 0.0482(15) 0.0452(14) 0.0470(15) 0.0210(12) 0.0139(12) 0.0208(12)
C2 0.0364(12) 0.0393(12) 0.0342(13) 0.0132(10) 0.0078(10) 0.0117(10)
C3 0.0378(14) 0.0634(17) 0.0469(16) 0.0149(13) 0.0004(12) 0.0169(13)
C4 0.0558(18) 0.073(2) 0.067(2) 0.0308(16) -0.0007(15) 0.0315(16)
C5 0.067(2) 0.0494(16) 0.0648(19) 0.0205(15) 0.0037(15) 0.0284(14)
C6 0.0463(15) 0.0391(13) 0.0477(15) 0.0082(11) 0.0045(12) 0.0148(11)
C7 0.0348(12) 0.0396(12) 0.0330(12) 0.0147(10) 0.0060(10) 0.0119(10)
C8 0.0360(13) 0.0599(16) 0.0433(15) 0.0190(12) 0.0027(11) 0.0173(12)
C9 0.0329(13) 0.0567(15) 0.0432(14) 0.0176(12) 0.0004(11) 0.0155(12)
C10 0.0366(13) 0.0535(15) 0.0483(16) 0.0120(12) 0.0020(11) 0.0195(12)
C11 0.0363(14) 0.0673(18) 0.0546(17) 0.0098(13) 0.0039(12) 0.0260(14)
C12 0.0355(14) 0.079(2) 0.0471(16) 0.0209(14) 0.0077(12) 0.0187(14)
C13 0.0541(17) 0.0633(18) 0.0550(17) 0.0314(15) 0.0114(14) 0.0175(14)
C14 0.0493(16) 0.0589(17) 0.0537(17) 0.0222(13) 0.0107(13) 0.0260(13)
C15 0.091(3) 0.081(3) 0.099(3) 0.006(2) 0.019(2) 0.054(2)
C16 0.078(3) 0.170(5) 0.054(2) 0.022(3) 0.013(2) 0.016(3)
C17 0.195(6) 0.063(2) 0.112(4) 0.055(3) 0.059(4) 0.030(2)
C18 0.0514(16) 0.0446(15) 0.0592(18) 0.0025(12) 0.0187(14) 0.0175(13)
C19 0.0452(14) 0.0382(13) 0.0515(16) 0.0060(11) 0.0132(12) 0.0184(11)
C20 0.097(3) 0.0610(19) 0.0488(18) 0.0340(18) -0.0027(17) 0.0174(14)
C21 0.097(3) 0.0613(19) 0.0550(19) 0.0438(19) 0.0010(18) 0.0179(15)
C22 0.0462(15) 0.0448(14) 0.0458(15) 0.0110(12) 0.0085(12) 0.0176(12)
C23 0.0498(16) 0.0567(17) 0.0518(17) 0.0147(13) -0.0032(13) 0.0170(13)
C24 0.0456(15) 0.0498(15) 0.0653(19) 0.0185(13) 0.0051(14) 0.0170(14)
C25 0.0622(19) 0.0573(17) 0.0523(18) 0.0180(15) 0.0122(15) 0.0103(14)
C26 0.091(3) 0.113(3) 0.072(3) 0.056(3) 0.024(2) 0.018(2)
C27 0.127(4) 0.053(2) 0.093(3) 0.002(2) 0.024(3) 0.000(2)
C28 0.087(3) 0.112(3) 0.0454(19) 0.032(2) 0.0076(18) 0.0146(19)
O1 0.0604(14) 0.0848(16) 0.0758(16) 0.0089(12) 0.0203(12) 0.0416(13)
O2 0.0492(12) 0.1158(19) 0.0554(14) 0.0316(13) 0.0177(10) 0.0202(13)
O3 0.111(2) 0.0785(16) 0.0900(19) 0.0592(16) 0.0421(16) 0.0286(14)
O4 0.0533(14) 0.0568(14) 0.174(3) 0.0082(12) -0.0014(18) 0.0367(17)

loop_
_atom_type_symbol
_atom_type_description
_atom_type_scat_dispersion_real
_atom_type_scat_dispersion_imag
_atom_type_scat_source
C C 0.0033 0.0016 'International Tables Vol C Tables 4.2.6.8 and 6.1.1.4'
H H 0.0000 0.0000 'International Tables Vol C Tables 4.2.6.8 and 6.1.1.4'
N N 0.0061 0.0033 'International Tables Vol C Tables 4.2.6.8 and 6.1.1.4'
O O 0.0106 0.0060 'International Tables Vol C Tables 4.2.6.8 and 6.1.1.4'
Br Br -0.2901 2.4595 'International Tables Vol C Tables 4.2.6.8 and 6.1.1.4'

loop_
_geom_angle_atom_site_label_1
_geom_angle_atom_site_label_2
_geom_angle_atom_site_label_3
_geom_angle_site_symmetry_1
_geom_angle_site_symmetry_3
_geom_angle
_geom_angle_publ_flag
C1 N1 C7 . . 108.2(2) ?
C1 N1 C8 . . 125.0(2) ?
C7 N1 C8 . . 126.6(2) ?
C1 N2 C2 . . 108.4(2) ?
C1 N2 C18 . . 124.9(2) ?
C2 N2 C18 . . 126.6(2) ?
N2 C1 N1 . . 110.5(2) ?
N2 C1 H1 . . 124.8 ?
N1 C1 H1 . . 124.8 ?
C3 C2 N2 . . 132.0(2) ?
C3 C2 C7 . . 121.6(2) ?
N2 C2 C7 . . 106.3(2) ?
C4 C3 C2 . . 116.5(3) ?
C4 C3 H3 . . 121.7 ?
C2 C3 H3 . . 121.7 ?
C3 C4 C5 . . 121.6(3) ?
C3 C4 H4 . . 119.2 ?
C5 C4 H4 . . 119.2 ?
C6 C5 C4 . . 122.1(3) ?
C6 C5 H5 . . 118.9 ?
C4 C5 H5 . . 118.9 ?
C5 C6 C7 . . 116.5(3) ?
C5 C6 H6 . . 121.8 ?
C7 C6 H6 . . 121.8 ?
N1 C7 C6 . . 131.8(2) ?
N1 C7 C2 . . 106.6(2) ?
C6 C7 C2 . . 121.6(2) ?
N1 C8 C9 . . 111.2(2) ?
N1 C8 H8A . . 109.4 ?
C9 C8 H8A . . 109.4 ?
N1 C8 H8B . . 109.4 ?
C9 C8 H8B . . 109.4 ?
H8A C8 H8B . . 108.0 ?
C10 C9 C14 . . 120.8(2) ?
C10 C9 C8 . . 120.6(2) ?
C14 C9 C8 . . 118.6(2) ?
C9 C10 C11 . . 119.5(3) ?
C9 C10 H10 . . 120.3 ?
C11 C10 H10 . . 120.3 ?
O1 C11 C12 . . 114.9(3) ?
O1 C11 C10 . . 124.7(3) ?
C12 C11 C10 . . 120.4(3) ?
O2 C12 C11 . . 120.2(3) ?
O2 C12 C13 . . 120.0(3) ?
C11 C12 C13 . . 119.6(3) ?
O3 C13 C12 . . 115.3(3) ?
O3 C13 C14 . . 124.1(3) ?
C12 C13 C14 . . 120.6(3) ?
C9 C14 C13 . . 119.1(3) ?
C9 C14 H14 . . 120.5 ?
C13 C14 H14 . . 120.5 ?
O1 C15 H15A . . 109.5 ?
O1 C15 H15B . . 109.5 ?
H15A C15 H15B . . 109.5 ?
O1 C15 H15C . . 109.5 ?
H15A C15 H15C . . 109.5 ?
H15B C15 H15C . . 109.5 ?
O2 C16 H16A . . 109.5 ?
O2 C16 H16B . . 109.5 ?
H16A C16 H16B . . 109.5 ?
O2 C16 H16C . . 109.5 ?
H16A C16 H16C . . 109.5 ?
H16B C16 H16C . . 109.5 ?
O3 C17 H17A . . 109.5 ?
O3 C17 H17B . . 109.5 ?
H17A C17 H17B . . 109.5 ?
O3 C17 H17C . . 109.5 ?
H17A C17 H17C . . 109.5 ?
H17B C17 H17C . . 109.5 ?
N2 C18 C19 . . 111.7(2) ?
N2 C18 H18A . . 109.3 ?
C19 C18 H18A . . 109.3 ?
N2 C18 H18B . . 109.3 ?
C19 C18 H18B . . 109.3 ?
H18A C18 H18B . . 107.9 ?
C20 C19 C24 . . 118.7(3) ?
C20 C19 C18 . . 119.6(3) ?
C24 C19 C18 . . 121.7(3) ?
C19 C20 C21 . . 120.7(3) ?
C19 C20 H20 . . 119.7 ?
C21 C20 H20 . . 119.7 ?
C22 C21 C20 . . 121.9(3) ?
C22 C21 H21 . . 119.1 ?
C20 C21 H21 . . 119.1 ?
C23 C22 C21 . . 116.4(3) ?
C23 C22 C25 . . 122.7(3) ?
C21 C22 C25 . . 120.8(3) ?
C22 C23 C24 . . 121.9(3) ?
C22 C23 H23 . . 119.1 ?
C24 C23 H23 . . 119.1 ?
C19 C24 C23 . . 120.4(3) ?
C19 C24 H24 . . 119.8 ?
C23 C24 H24 . . 119.8 ?
C27 C25 C26 . . 109.6(3) ?
C27 C25 C28 . . 110.0(3) ?
C26 C25 C28 . . 107.1(3) ?
C27 C25 C22 . . 108.2(3) ?
C26 C25 C22 . . 110.5(3) ?
C28 C25 C22 . . 111.5(3) ?
C25 C26 H26A . . 109.5 ?
C25 C26 H26B . . 109.5 ?
H26A C26 H26B . . 109.5 ?
C25 C26 H26C . . 109.5 ?
H26A C26 H26C . . 109.5 ?
H26B C26 H26C . . 109.5 ?
C25 C27 H27A . . 109.5 ?
C25 C27 H27B . . 109.5 ?
H27A C27 H27B . . 109.5 ?
C25 C27 H27C . . 109.5 ?
H27A C27 H27C . . 109.5 ?
H27B C27 H27C . . 109.5 ?
C25 C28 H28A . . 109.5 ?
C25 C28 H28B . . 109.5 ?
H28A C28 H28B . . 109.5 ?
C25 C28 H28C . . 109.5 ?
H28A C28 H28C . . 109.5 ?
H28B C28 H28C . . 109.5 ?
C11 O1 C15 . . 117.4(3) ?
C12 O2 C16 . . 116.4(3) ?
C13 O3 C17 . . 117.6(3) ?
H4A O4 H4B . . 110(5) ?

loop_
_geom_bond_atom_site_label_1
_geom_bond_atom_site_label_2
_geom_bond_site_symmetry_2
_geom_bond_distance
_geom_bond_publ_flag
N1 C1 . 1.329(3) ?
N1 C7 . 1.389(3) ?
N1 C8 . 1.478(3) ?
N2 C1 . 1.325(3) ?
N2 C2 . 1.391(3) ?
N2 C18 . 1.481(3) ?
C1 H1 . 0.9600 ?
C2 C3 . 1.382(4) ?
C2 C7 . 1.393(3) ?
C3 C4 . 1.380(4) ?
C3 H3 . 0.9600 ?
C4 C5 . 1.394(5) ?
C4 H4 . 0.9600 ?
C5 C6 . 1.368(4) ?
C5 H5 . 0.9600 ?
C6 C7 . 1.390(3) ?
C6 H6 . 0.9600 ?
C8 C9 . 1.513(4) ?
C8 H8A . 0.9600 ?
C8 H8B . 0.9600 ?
C9 C10 . 1.383(4) ?
C9 C14 . 1.386(4) ?
C10 C11 . 1.390(4) ?
C10 H10 . 0.9600 ?
C11 O1 . 1.369(3) ?
C11 C12 . 1.385(4) ?
C12 O2 . 1.380(3) ?
C12 C13 . 1.385(4) ?
C13 O3 . 1.374(4) ?
C13 C14 . 1.392(4) ?
C14 H14 . 0.9600 ?
C15 O1 . 1.422(5) ?
C15 H15A . 0.9599 ?
C15 H15B . 0.9599 ?
C15 H15C . 0.9599 ?
C16 O2 . 1.394(5) ?
C16 H16A . 0.9599 ?
C16 H16B . 0.9599 ?
C16 H16C . 0.9599 ?
C17 O3 . 1.407(5) ?
C17 H17A . 0.9599 ?
C17 H17B . 0.9599 ?
C17 H17C . 0.9599 ?
C18 C19 . 1.507(4) ?
C18 H18A . 0.9600 ?
C18 H18B . 0.9600 ?
C19 C20 . 1.370(4) ?
C19 C24 . 1.372(4) ?
C20 C21 . 1.389(4) ?
C20 H20 . 0.9600 ?
C21 C22 . 1.388(4) ?
C21 H21 . 0.9600 ?
C22 C23 . 1.380(4) ?
C22 C25 . 1.532(4) ?
C23 C24 . 1.399(4) ?
C23 H23 . 0.9600 ?
C24 H24 . 0.9600 ?
C25 C27 . 1.526(5) ?
C25 C26 . 1.529(5) ?
C25 C28 . 1.530(5) ?
C26 H26A . 0.9599 ?
C26 H26B . 0.9599 ?
C26 H26C . 0.9599 ?
C27 H27A . 0.9599 ?
C27 H27B . 0.9599 ?
C27 H27C . 0.9599 ?
C28 H28A . 0.9599 ?
C28 H28B . 0.9599 ?
C28 H28C . 0.9599 ?
O4 H4A . 0.87(2) ?
O4 H4B . 0.88(5) ?

loop_
_geom_hbond_atom_site_label_D
_geom_hbond_atom_site_label_H
_geom_hbond_atom_site_label_A
_geom_hbond_site_symmetry_A
_geom_hbond_distance_DH
_geom_hbond_distance_HA
_geom_hbond_distance_DA
_geom_hbond_angle_DHA
O4 H4A Br1 2_666 0.87(3) 2.54(3) 3.393(3) 169(5)
O4 H4B Br1 1_545 0.88(5) 2.52(5) 3.399(3) 176(5)
C1 H1 Br1 . 0.96 2.65 3.587(3) 165
C3 H3 O2 1_655 0.96 2.57 3.294(4) 132
C6 H6 O4 . 0.96 2.38 3.305(5) 161
C10 H10 O4 . 0.96 2.59 3.463(5) 152
C14 H14 Br1 . 0.96 2.88 3.823(3) 167
C18 H18A Br1 2_776 0.96 2.82 3.718(3) 155

loop_
_geom_torsion_atom_site_label_1
_geom_torsion_atom_site_label_2
_geom_torsion_atom_site_label_3
_geom_torsion_atom_site_label_4
_geom_torsion_site_symmetry_1
_geom_torsion_site_symmetry_2
_geom_torsion_site_symmetry_3
_geom_torsion_site_symmetry_4
_geom_torsion
_geom_torsion_publ_flag
C2 N2 C1 N1 . . . . -0.4(3) ?
C18 N2 C1 N1 . . . . -177.7(2) ?
C7 N1 C1 N2 . . . . 0.1(3) ?
C8 N1 C1 N2 . . . . 175.6(2) ?
C1 N2 C2 C3 . . . . 179.0(3) ?
C18 N2 C2 C3 . . . . -3.8(4) ?
C1 N2 C2 C7 . . . . 0.6(3) ?
C18 N2 C2 C7 . . . . 177.8(2) ?
N2 C2 C3 C4 . . . . -177.6(3) ?
C7 C2 C3 C4 . . . . 0.5(4) ?
C2 C3 C4 C5 . . . . -0.3(4) ?
C3 C4 C5 C6 . . . . -0.1(5) ?
C4 C5 C6 C7 . . . . 0.2(4) ?
C1 N1 C7 C6 . . . . -178.2(3) ?
C8 N1 C7 C6 . . . . 6.3(4) ?
C1 N1 C7 C2 . . . . 0.3(3) ?
C8 N1 C7 C2 . . . . -175.2(2) ?
C5 C6 C7 N1 . . . . 178.4(3) ?
C5 C6 C7 C2 . . . . 0.0(4) ?
C3 C2 C7 N1 . . . . -179.1(2) ?
N2 C2 C7 N1 . . . . -0.5(2) ?
C3 C2 C7 C6 . . . . -0.4(4) ?
N2 C2 C7 C6 . . . . 178.2(2) ?
C1 N1 C8 C9 . . . . -90.8(3) ?
C7 N1 C8 C9 . . . . 84.0(3) ?
N1 C8 C9 C10 . . . . -100.3(3) ?
N1 C8 C9 C14 . . . . 78.9(3) ?
C14 C9 C10 C11 . . . . 0.5(4) ?
C8 C9 C10 C11 . . . . 179.7(2) ?
C9 C10 C11 O1 . . . . -179.8(3) ?
C9 C10 C11 C12 . . . . 0.3(4) ?
O1 C11 C12 O2 . . . . -6.6(4) ?
C10 C11 C12 O2 . . . . 173.3(3) ?
O1 C11 C12 C13 . . . . 178.9(3) ?
C10 C11 C12 C13 . . . . -1.2(4) ?
O2 C12 C13 O3 . . . . 6.4(4) ?
C11 C12 C13 O3 . . . . -179.1(3) ?
O2 C12 C13 C14 . . . . -173.2(3) ?
C11 C12 C13 C14 . . . . 1.4(5) ?
C10 C9 C14 C13 . . . . -0.4(4) ?
C8 C9 C14 C13 . . . . -179.7(3) ?
O3 C13 C14 C9 . . . . 179.9(3) ?
C12 C13 C14 C9 . . . . -0.5(4) ?
C1 N2 C18 C19 . . . . 81.3(3) ?
C2 N2 C18 C19 . . . . -95.5(3) ?
N2 C18 C19 C20 . . . . -86.2(3) ?
N2 C18 C19 C24 . . . . 93.5(3) ?
C24 C19 C20 C21 . . . . -0.5(5) ?
C18 C19 C20 C21 . . . . 179.1(3) ?
C19 C20 C21 C22 . . . . -0.3(6) ?
C20 C21 C22 C23 . . . . 0.8(5) ?
C20 C21 C22 C25 . . . . 177.9(3) ?
C21 C22 C23 C24 . . . . -0.6(4) ?
C25 C22 C23 C24 . . . . -177.7(3) ?
C20 C19 C24 C23 . . . . 0.7(4) ?
C18 C19 C24 C23 . . . . -178.9(3) ?
C22 C23 C24 C19 . . . . -0.1(4) ?
C23 C22 C25 C27 . . . . 98.5(4) ?
C21 C22 C25 C27 . . . . -78.4(4) ?
C23 C22 C25 C26 . . . . -141.5(3) ?
C21 C22 C25 C26 . . . . 41.6(4) ?
C23 C22 C25 C28 . . . . -22.5(4) ?
C21 C22 C25 C28 . . . . 160.6(3) ?
C12 C11 O1 C15 . . . . -175.0(3) ?
C10 C11 O1 C15 . . . . 5.2(5) ?
C11 C12 O2 C16 . . . . 92.8(4) ?
C13 C12 O2 C16 . . . . -92.7(4) ?
C12 C13 O3 C17 . . . . 175.0(4) ?
C14 C13 O3 C17 . . . . -5.5(6) ?

loop_
_cod_related_entry_id
_cod_related_entry_database
_cod_related_entry_code
1 ChemSpider 30655686
